data_4302503
loop_
_publ_author_name
'Changzheng Wu'
'Xiaodong Zhang'
'Bo Ning'
'Jinlong Yang'
'Yi Xie'

_publ_section_title
;
Shape Evolution of New-Phased Lepidocrocite VOOH from Single-Shelled to
Double-Shelled Hollow Nanospheres on the Basis of Programmed
Reaction-Temperature Strategy
;
_journal_name_full 'Inorganic Chemistry'
_journal_page_first 6044
_journal_page_last 6054
_journal_paper_doi 10.1021/ic900416v
_journal_volume 48
_journal_year 2009
_space_group_IT_number 1
_symmetry_cell_setting triclinic
_symmetry_Int_Tables_number 1
_symmetry_space_group_name_Hall 'P 1'
_symmetry_space_group_name_H-M 'P 1'
_audit_creation_date 2008-12-04
_audit_creation_method 'Materials Studio'
_cell_angle_alpha 90.0000
_cell_angle_beta 90.0000
_cell_angle_gamma 90.0000
_cell_length_a 3.0720
_cell_length_b 12.5160
_cell_length_c 3.8730
_cell_volume 148.914
_cod_data_source_file ic900416v_si_002.cif
_cod_data_source_block VOOH
_cod_database_code 4302503

loop_
_symmetry_equiv_pos_as_xyz
x,y,z

loop_
_atom_site_label
_atom_site_type_symbol
_atom_site_fract_x
_atom_site_fract_y
_atom_site_fract_z
_atom_site_U_iso_or_equiv
_atom_site_adp_type
_atom_site_occupancy
V1 V 0.50000 0.17780 0.25000 0.00000 Uiso 1.00
H2 H 0.50000 0.48510 0.25000 0.00000 Uiso 0.50
V3 V -0.00000 0.67780 0.25000 0.00000 Uiso 1.00
H4 H -0.00000 -0.01490 0.25000 0.00000 Uiso 0.50
V5 V 0.50000 0.82220 0.75000 0.00000 Uiso 1.00
H6 H 0.50000 0.51490 0.75000 0.00000 Uiso 0.50
V7 V 0.00000 0.32220 0.75000 0.00000 Uiso 1.00
H8 H 0.00000 1.01490 0.75000 0.00000 Uiso 0.50
O9 O 0.00000 0.28890 0.25000 0.00000 Uiso 1.00
O10 O 0.00000 0.07380 0.25000 0.00000 Uiso 1.00
O11 O 0.50000 0.78890 0.25000 0.00000 Uiso 1.00
O12 O 0.50000 0.57380 0.25000 0.00000 Uiso 1.00
O13 O 0.00000 0.71110 0.75000 0.00000 Uiso 1.00
O14 O 0.00000 0.92620 0.75000 0.00000 Uiso 1.00
O15 O 0.50000 0.21110 0.75000 0.00000 Uiso 1.00
O16 O 0.50000 0.42620 0.75000 0.00000 Uiso 1.00

loop_
_geom_bond_atom_site_label_1
_geom_bond_atom_site_label_2
_geom_bond_distance
_geom_bond_site_symmetry_2
V1 O9 2.072 1_655
V1 O15 1.981 .
V1 O15 1.981 1_554
V1 O10 2.013 1_655
H2 O12 1.110 .
V3 O11 2.072 .
V3 O11 2.072 1_455
V3 O13 1.981 .
V3 O13 1.981 1_554
V3 O12 2.013 .
V3 O12 2.013 1_455
H4 O10 1.110 .
V5 O13 2.072 .
V5 O13 2.072 1_655
V5 O11 1.981 1_556
V5 O14 2.013 .
V5 O14 2.013 1_655
H6 O16 1.110 .
V7 O15 2.072 1_455
V7 O9 1.981 1_556
V7 O16 2.013 1_455
H8 O14 1.110 .
O9 V1 2.072 1_455
O9 V7 1.981 1_554
O10 V1 2.013 1_455
O11 V3 2.072 1_655
O11 V5 1.981 1_554
O12 V3 2.013 1_655
O13 V5 2.072 1_455
O13 V3 1.981 1_556
O14 V5 2.013 1_455
O15 V7 2.072 1_655
O15 V1 1.981 1_556
O16 V7 2.013 1_655
